data_1564153
loop_
_publ_author_name
'Wang, Yingying'
'Yuan, Zhuangdong'
'Ren, Hong'
'Xu, Weiyu'
'Xu, Jiali'
'Zhang, Huanzhen'
'Sha, Jingquan'
'Zhang, Haifeng'

_publ_section_title
;
 Structures and magnetic properties of two hexanuclear [Co2Ln4]complexes
;
_journal_name_full 'Inorganica Chimica Acta'
_journal_page_first 119786
_journal_paper_doi 10.1016/j.ica.2020.119786
_journal_volume 511
_journal_year 2020
_chemical_formula_sum 'C90 H92 Co2 Gd4 N10 O34'
_chemical_formula_weight 2604.59
_space_group_crystal_system monoclinic
_space_group_IT_number 14
_space_group_name_Hall '-P 2yn'
_space_group_name_H-M_alt 'P 1 21/n 1'
_atom_sites_solution_hydrogens mixed
_cell_angle_alpha 90
_cell_angle_beta 91.180(3)
_cell_angle_gamma 90
_cell_formula_units_Z 2
_cell_length_a 15.199(3)
_cell_length_b 15.165(3)
_cell_length_c 20.787(4)
_cell_measurement_reflns_used 5964
_cell_measurement_temperature 296(2)
_cell_measurement_theta_max 25.94
_cell_measurement_theta_min 2.68
_cell_volume 4790.2(16)
_computing_cell_refinement 'SAINT v7.68A (Bruker, 2009)'
_computing_data_collection 'APEX-II (Bruker, 2009)'
_computing_data_reduction 'SAINT v7.68A (Bruker, 2009)'
_computing_structure_refinement 'SHELXL-2014/7 (Sheldrick, 2014)'
_computing_structure_solution 'ShelXT (Sheldrick, 2015)'
_diffrn_ambient_temperature 296(2)
_diffrn_measured_fraction_theta_full 1.000
_diffrn_measured_fraction_theta_max 0.999
_diffrn_measurement_device_type 'Bruker APEX-II CCD'
_diffrn_measurement_method '\f and \w scans'
_diffrn_radiation_type MoK\a
_diffrn_radiation_wavelength 0.71073
_diffrn_reflns_av_R_equivalents 0.0456
_diffrn_reflns_av_unetI/netI 0.0586
_diffrn_reflns_Laue_measured_fraction_full 1.000
_diffrn_reflns_Laue_measured_fraction_max 0.999
_diffrn_reflns_limit_h_max 18
_diffrn_reflns_limit_h_min -13
_diffrn_reflns_limit_k_max 18
_diffrn_reflns_limit_k_min -18
_diffrn_reflns_limit_l_max 17
_diffrn_reflns_limit_l_min -25
_diffrn_reflns_number 26752
_diffrn_reflns_point_group_measured_fraction_full 1.000
_diffrn_reflns_point_group_measured_fraction_max 0.999
_diffrn_reflns_theta_full 25.242
_diffrn_reflns_theta_max 26.275
_diffrn_reflns_theta_min 1.662
_exptl_absorpt_coefficient_mu 3.157
_exptl_absorpt_correction_T_max 0.603
_exptl_absorpt_correction_T_min 0.554
_exptl_absorpt_correction_type multi-scan
_exptl_absorpt_process_details 'SADABS (Bruker, 2009)'
_exptl_crystal_colour green
_exptl_crystal_density_diffrn 1.806
_exptl_crystal_description block
_exptl_crystal_F_000 2568
_exptl_crystal_size_max 0.190
_exptl_crystal_size_mid 0.180
_exptl_crystal_size_min 0.160
_refine_diff_density_max 0.886
_refine_diff_density_min -0.798
_refine_diff_density_rms 0.108
_refine_ls_extinction_coef .
_refine_ls_extinction_method none
_refine_ls_goodness_of_fit_ref 1.010
_refine_ls_hydrogen_treatment mixed
_refine_ls_matrix_type full
_refine_ls_number_parameters 641
_refine_ls_number_reflns 9671
_refine_ls_number_restraints 6
_refine_ls_restrained_S_all 1.010
_refine_ls_R_factor_all 0.0716
_refine_ls_R_factor_gt 0.0347
_refine_ls_shift/su_max 0.001
_refine_ls_shift/su_mean 0.000
_refine_ls_structure_factor_coef Fsqd
_refine_ls_weighting_details 'w=1/[\s^2^(Fo^2^)+(0.0343P)^2^] where P=(Fo^2^+2Fc^2^)/3'
_refine_ls_weighting_scheme calc
_refine_ls_wR_factor_gt 0.0678
_refine_ls_wR_factor_ref 0.0790
_reflns_Friedel_coverage 0.000
_reflns_Friedel_fraction_full .
_reflns_Friedel_fraction_max .
_reflns_number_gt 6611
_reflns_number_total 9671
_reflns_threshold_expression 'I > 2\s(I)'
_cod_data_source_file ICA-2020-511-119786.cif
_cod_data_source_block t2
_cod_depositor_comments
;
The following automatic conversions were performed:

data item '_exptl_crystal_density_meas' value 'not measured' was
changed to '?' -- the value is perceived as not measured.

Automatic conversion script
Id: cif_fix_values 8369 2020-08-20 11:38:08Z andrius 
;
_cod_original_cell_volume 4790.3(15)
_cod_original_sg_symbol_H-M 'P 21/n'
_cod_database_code 1564153
_shelx_space_group_comment
;
The symmetry employed for this shelxl refinement is uniquely defined
by the following loop, which should always be used as a source of
symmetry information in preference to the above space-group names.
They are only intended as comments.
;
_shelx_estimated_absorpt_t_min 0.585
_shelx_estimated_absorpt_t_max 0.632

loop_
_space_group_symop_operation_xyz
'x, y, z'
'-x+1/2, y+1/2, -z+1/2'
'-x, -y, -z'
'x-1/2, -y-1/2, z-1/2'

loop_
_atom_site_label
_atom_site_type_symbol
_atom_site_fract_x
_atom_site_fract_y
_atom_site_fract_z
_atom_site_U_iso_or_equiv
_atom_site_adp_type
_atom_site_occupancy
_atom_site_site_symmetry_order
_atom_site_calc_flag
_atom_site_refinement_flags_posn
_atom_site_refinement_flags_adp
_atom_site_refinement_flags_occupancy
_atom_site_disorder_assembly
_atom_site_disorder_group
Gd1 Gd 0.07877(2) 0.82827(2) 0.07717(2) 0.03711(8) Uani 1 1 d . . . . .
Gd2 Gd 0.05142(2) 1.08640(2) 0.06301(2) 0.03310(8) Uani 1 1 d . . . . .
Co1 Co 0.08387(5) 0.74818(4) -0.06505(3) 0.03428(17) Uani 1 1 d . . . . .
O1 O -0.0204(3) 0.9445(2) 0.04801(18) 0.0371(9) Uani 1 1 d . . . . .
O3 O 0.1017(2) 0.8696(2) -0.03984(14) 0.0343(8) Uani 1 1 d . . . . .
O7 O 0.0355(3) 1.0375(2) 0.16863(15) 0.0505(10) Uani 1 1 d . . . . .
O5 O -0.0143(2) 0.76525(19) -0.01000(14) 0.0352(8) Uani 1 1 d . . . . .
O9 O 0.2327(3) 0.8513(2) 0.10825(17) 0.0530(10) Uani 1 1 d . . . . .
O11 O 0.1862(3) 1.1628(2) 0.10419(17) 0.0500(10) Uani 1 1 d . . . . .
O2 O 0.0071(2) 0.7891(2) -0.13078(14) 0.0374(8) Uani 1 1 d . . . . .
O8 O 0.1632(2) 0.9701(2) 0.07555(15) 0.0416(9) Uani 1 1 d . . . . .
O4 O 0.1536(2) 0.7187(2) 0.00837(14) 0.0401(9) Uani 1 1 d . . . . .
O10 O 0.1877(3) 1.1299(2) 0.00333(16) 0.0503(10) Uani 1 1 d . . . . .
O13 O -0.0636(3) 0.7795(2) 0.12428(17) 0.0533(10) Uani 1 1 d . . . . .
N1 N 0.1785(3) 0.7488(3) -0.12355(18) 0.0377(10) Uani 1 1 d . . . . .
N2 N 0.0613(3) 0.6260(3) -0.07801(18) 0.0386(10) Uani 1 1 d . . . . .
O6 O 0.0660(3) 0.8939(2) 0.18070(15) 0.0491(10) Uani 1 1 d . . . . .
O16 O 0.1090(3) 0.7040(2) 0.14183(18) 0.0616(12) Uani 1 1 d . . . . .
O15 O -0.1326(3) 0.8973(3) 0.15432(19) 0.0631(11) Uani 1 1 d . . . . .
C2 C 0.0089(4) 0.7597(3) -0.1911(2) 0.0379(12) Uani 1 1 d . . . . .
C4 C -0.0728(4) 0.7376(4) -0.2905(2) 0.0520(15) Uani 1 1 d . . . . .
H4 H -0.1253 0.7423 -0.3140 0.062 Uiso 1 1 calc R U . . .
C3 C -0.0698(4) 0.7659(3) -0.2289(2) 0.0479(14) Uani 1 1 d . . . . .
H3 H -0.1200 0.7898 -0.2109 0.057 Uiso 1 1 calc R U . . .
C13 C 0.2613(4) 0.7811(4) -0.0994(2) 0.0438(13) Uani 1 1 d . . . . .
N3 N 0.2296(4) 1.1587(3) 0.0525(2) 0.0520(12) Uani 1 1 d . . . . .
O12 O 0.3066(3) 1.1806(3) 0.0510(2) 0.0809(14) Uani 1 1 d . . . . .
C10 C 0.0821(4) 0.6947(3) -0.2848(2) 0.0412(13) Uani 1 1 d . . . . .
C12 C 0.2587(4) 0.8635(4) -0.0696(2) 0.0447(14) Uani 1 1 d . . . . .
N4 N -0.1115(3) 0.8185(3) 0.1635(2) 0.0542(13) Uani 1 1 d . . . . .
C19 C 0.2000(4) 0.5781(3) -0.0296(2) 0.0414(13) Uani 1 1 d . . . . .
C1 C 0.0853(4) 0.7253(3) -0.2185(2) 0.0358(12) Uani 1 1 d . . . . .
C9 C 0.1560(4) 0.6593(3) -0.3148(2) 0.0509(15) Uani 1 1 d . . . . .
H9 H 0.2088 0.6537 -0.2919 0.061 Uiso 1 1 calc R U . . .
C5 C 0.0023(4) 0.7009(4) -0.3204(2) 0.0473(14) Uani 1 1 d . . . . .
C11 C 0.1685(4) 0.7344(3) -0.1853(2) 0.0391(13) Uani 1 1 d . . . . .
H11 H 0.2191 0.7297 -0.2095 0.047 Uiso 1 1 calc R U . . .
C30 C -0.0939(4) 0.6407(3) -0.0633(2) 0.0443(13) Uani 1 1 d . . . . .
C18 C 0.1735(4) 0.9145(3) -0.0692(2) 0.0430(13) Uani 1 1 d . . . . .
H18A H 0.1836 0.9697 -0.0466 0.052 Uiso 1 1 calc R U . . .
H18B H 0.1566 0.9287 -0.1132 0.052 Uiso 1 1 calc R U . . .
O14 O -0.1369(3) 0.7797(3) 0.2120(2) 0.0883(16) Uani 1 1 d . . . . .
C36 C -0.0716(4) 0.6914(3) -0.0012(2) 0.0463(14) Uani 1 1 d . . . . .
H36A H -0.1258 0.7122 0.0173 0.056 Uiso 1 1 calc R U . . .
H36B H -0.0440 0.6512 0.0294 0.056 Uiso 1 1 calc R U . . .
C29 C 0.1181(4) 0.5646(3) -0.0638(2) 0.0455(14) Uani 1 1 d . . . . .
H29 H 0.1046 0.5075 -0.0769 0.055 Uiso 1 1 calc R U . . .
C35 C -0.1802(4) 0.6255(4) -0.0829(3) 0.0527(15) Uani 1 1 d . . . . .
H35 H -0.2263 0.6496 -0.0599 0.063 Uiso 1 1 calc R U . . .
C23 C 0.3383(4) 0.5159(4) 0.0159(3) 0.0532(15) Uani 1 1 d . . . . .
C37 C 0.0447(4) 0.9682(4) 0.2021(2) 0.0467(14) Uani 1 1 d . . . . .
C22 C 0.3438(4) 0.5920(4) 0.0566(3) 0.0575(16) Uani 1 1 d . . . . .
H22 H 0.3904 0.5969 0.0861 0.069 Uiso 1 1 calc R U . . .
C28 C 0.2669(4) 0.5097(4) -0.0278(3) 0.0512(15) Uani 1 1 d . . . . .
C31 C -0.0262(4) 0.6039(3) -0.0987(2) 0.0412(13) Uani 1 1 d . . . . .
C20 C 0.2102(4) 0.6522(3) 0.0095(2) 0.0408(13) Uani 1 1 d . . . . .
C21 C 0.2828(4) 0.6573(4) 0.0532(2) 0.0479(14) Uani 1 1 d . . . . .
H21 H 0.2887 0.7062 0.0800 0.058 Uiso 1 1 calc R U . . .
N5 N 0.1068(4) 0.6899(4) 0.2503(3) 0.0756(14) Uani 1 1 d . U . . .
C17 C 0.3386(5) 0.8981(5) -0.0466(3) 0.0667(19) Uani 1 1 d . . . . .
H17 H 0.3397 0.9535 -0.0275 0.080 Uiso 1 1 calc R U . . .
C32 C -0.0442(4) 0.5536(3) -0.1530(3) 0.0528(15) Uani 1 1 d . . . . .
H32 H 0.0015 0.5309 -0.1771 0.063 Uiso 1 1 calc R U . . .
C41 C 0.0735(5) 0.6808(4) 0.1908(3) 0.0691(19) Uani 1 1 d . . . . .
H41 H 0.0185 0.6544 0.1865 0.083 Uiso 1 1 calc R U . . .
C39 C 0.2284(4) 0.9340(4) 0.1047(3) 0.0495(15) Uani 1 1 d . . . . .
O17 O -0.1258(5) 0.5900(4) 0.1992(3) 0.124(2) Uani 1 1 d . . . . .
H17A H -0.1348 0.6426 0.1924 0.186 Uiso 1 1 calc R U . . .
C14 C 0.3383(4) 0.7332(4) -0.1039(3) 0.0562(16) Uani 1 1 d . . . . .
H14 H 0.3379 0.6779 -0.1233 0.067 Uiso 1 1 calc R U . . .
C6 C -0.0006(4) 0.6719(4) -0.3852(3) 0.0608(17) Uani 1 1 d . . . . .
H6 H -0.0530 0.6755 -0.4090 0.073 Uiso 1 1 calc R U . . .
C16 C 0.4149(5) 0.8517(6) -0.0517(3) 0.079(2) Uani 1 1 d . . . . .
H16 H 0.4674 0.8764 -0.0365 0.095 Uiso 1 1 calc R U . . .
C27 C 0.2621(5) 0.4338(4) -0.0681(3) 0.0629(17) Uani 1 1 d . . . . .
H27 H 0.2159 0.4278 -0.0978 0.075 Uiso 1 1 calc R U . . .
C33 C -0.1304(5) 0.5375(4) -0.1712(3) 0.0623(18) Uani 1 1 d . . . . .
H33 H -0.1429 0.5017 -0.2065 0.075 Uiso 1 1 calc R U . . .
C7 C 0.0729(5) 0.6390(5) -0.4129(3) 0.074(2) Uani 1 1 d . . . . .
H7 H 0.0703 0.6207 -0.4556 0.089 Uiso 1 1 calc R U . . .
C15 C 0.4157(5) 0.7683(6) -0.0793(3) 0.076(2) Uani 1 1 d . . . . .
H15 H 0.4679 0.7365 -0.0813 0.091 Uiso 1 1 calc R U . . .
C34 C -0.1980(5) 0.5738(4) -0.1374(3) 0.0686(18) Uani 1 1 d . . . . .
H34 H -0.2559 0.5640 -0.1508 0.082 Uiso 1 1 calc R U . . .
C26 C 0.3260(5) 0.3690(4) -0.0632(3) 0.081(2) Uani 1 1 d . . . . .
H26 H 0.3220 0.3197 -0.0898 0.097 Uiso 1 1 calc R U . . .
C8 C 0.1507(5) 0.6325(4) -0.3785(3) 0.0674(18) Uani 1 1 d . . . . .
H8 H 0.2003 0.6099 -0.3981 0.081 Uiso 1 1 calc R U . . .
C38 C 0.0281(6) 0.9768(4) 0.2737(3) 0.090(3) Uani 1 1 d . . . . .
H38A H 0.0761 0.9508 0.2977 0.135 Uiso 1 1 calc R U . . .
H38B H -0.0256 0.9470 0.2838 0.135 Uiso 1 1 calc R U . . .
H38C H 0.0234 1.0380 0.2848 0.135 Uiso 1 1 calc R U . . .
C24 C 0.4021(4) 0.4480(4) 0.0193(3) 0.0705(19) Uani 1 1 d . . . . .
H24 H 0.4491 0.4527 0.0484 0.085 Uiso 1 1 calc R U . . .
C25 C 0.3958(5) 0.3759(5) -0.0196(4) 0.086(2) Uani 1 1 d . . . . .
H25 H 0.4380 0.3317 -0.0169 0.103 Uiso 1 1 calc R U . . .
C40 C 0.3000(5) 0.9887(4) 0.1353(4) 0.098(3) Uani 1 1 d . . . . .
H40A H 0.2743 1.0344 0.1607 0.147 Uiso 1 1 calc R U . . .
H40B H 0.3349 1.0148 0.1023 0.147 Uiso 1 1 calc R U . . .
H40C H 0.3366 0.9520 0.1623 0.147 Uiso 1 1 calc R U . . .
C42 C 0.1875(7) 0.7337(7) 0.2592(4) 0.161(5) Uani 1 1 d . . . . .
H42A H 0.2329 0.7014 0.2381 0.241 Uiso 1 1 calc R U . . .
H42B H 0.2015 0.7378 0.3043 0.241 Uiso 1 1 calc R U . . .
H42C H 0.1834 0.7919 0.2411 0.241 Uiso 1 1 calc R U . . .
C45 C 0.0556(6) 0.6686(7) 0.3057(4) 0.159(5) Uani 1 1 d . . . . .
H45A H 0.0254 0.7204 0.3200 0.239 Uiso 1 1 calc R U . . .
H45B H 0.0939 0.6475 0.3396 0.239 Uiso 1 1 calc R U . . .
H45C H 0.0135 0.6238 0.2945 0.239 Uiso 1 1 calc R U . . .
C43 C -0.1757(10) 0.5622(7) 0.2529(5) 0.164(5) Uani 1 1 d . . . . .
H43A H -0.1501 0.5078 0.2692 0.197 Uiso 1 1 calc R U . . .
H43B H -0.1688 0.6062 0.2866 0.197 Uiso 1 1 calc R U . . .
C44 C -0.2675(9) 0.5480(8) 0.2418(6) 0.173(6) Uani 1 1 d . . . . .
H44A H -0.2759 0.4965 0.2155 0.259 Uiso 1 1 calc R U . . .
H44B H -0.2926 0.5983 0.2203 0.259 Uiso 1 1 calc R U . . .
H44C H -0.2958 0.5395 0.2822 0.259 Uiso 1 1 calc R U . . .
H1 H -0.054(3) 0.942(3) 0.071(2) 0.021(16) Uiso 1 1 d . . . . .

loop_
_atom_site_aniso_label
_atom_site_aniso_U_11
_atom_site_aniso_U_22
_atom_site_aniso_U_33
_atom_site_aniso_U_23
_atom_site_aniso_U_13
_atom_site_aniso_U_12
Gd1 0.04867(18) 0.03412(14) 0.02837(13) 0.00296(10) -0.00338(11) 0.00120(12)
Gd2 0.04248(16) 0.03118(13) 0.02546(13) -0.00013(10) -0.00346(10) 0.00015(12)
Co1 0.0404(5) 0.0335(4) 0.0288(3) 0.0002(3) -0.0023(3) 0.0012(3)
O1 0.050(3) 0.036(2) 0.026(2) 0.0017(15) 0.005(2) -0.0055(17)
O3 0.041(2) 0.0307(17) 0.0308(18) -0.0011(14) 0.0002(15) -0.0052(16)
O7 0.080(3) 0.043(2) 0.0291(19) 0.0021(16) 0.0025(19) 0.006(2)
O5 0.041(2) 0.0333(18) 0.0312(18) 0.0015(14) 0.0006(15) -0.0062(16)
O9 0.052(3) 0.044(2) 0.062(2) 0.0008(18) -0.0121(19) 0.0059(19)
O11 0.052(3) 0.058(2) 0.039(2) -0.0080(18) 0.0040(19) -0.005(2)
O2 0.045(2) 0.0409(19) 0.0257(17) -0.0036(14) -0.0056(15) 0.0078(16)
O8 0.047(3) 0.041(2) 0.036(2) 0.0017(15) -0.0071(17) 0.0050(17)
O4 0.049(2) 0.037(2) 0.0332(19) 0.0008(15) -0.0047(16) 0.0051(17)
O10 0.054(3) 0.063(2) 0.034(2) 0.0027(18) 0.0016(19) -0.003(2)
O13 0.064(3) 0.053(2) 0.043(2) -0.0018(18) 0.012(2) 0.000(2)
N1 0.039(3) 0.040(2) 0.033(2) 0.0009(18) -0.006(2) 0.005(2)
N2 0.045(3) 0.034(2) 0.036(2) -0.0029(18) -0.001(2) 0.002(2)
O6 0.070(3) 0.045(2) 0.0317(19) 0.0016(16) -0.0019(18) 0.0030(19)
O16 0.083(3) 0.055(2) 0.047(2) 0.0194(19) 0.014(2) 0.016(2)
O15 0.069(3) 0.051(3) 0.070(3) 0.010(2) 0.014(2) 0.007(2)
C2 0.048(4) 0.035(3) 0.031(3) 0.005(2) -0.004(2) -0.006(2)
C4 0.048(4) 0.067(4) 0.041(3) -0.006(3) -0.011(3) 0.008(3)
C3 0.041(4) 0.062(4) 0.041(3) -0.010(3) -0.005(3) 0.007(3)
C13 0.041(4) 0.061(4) 0.029(3) 0.007(2) -0.002(2) -0.001(3)
N3 0.051(4) 0.056(3) 0.049(3) 0.006(2) 0.001(3) -0.003(3)
O12 0.045(3) 0.121(4) 0.077(3) 0.004(3) 0.005(2) -0.020(3)
C10 0.048(4) 0.042(3) 0.034(3) -0.005(2) 0.004(3) -0.003(3)
C12 0.042(4) 0.062(4) 0.030(3) 0.008(3) 0.003(2) -0.012(3)
N4 0.055(3) 0.062(3) 0.046(3) 0.014(3) 0.007(3) -0.002(3)
C19 0.044(4) 0.042(3) 0.038(3) 0.006(2) -0.003(3) 0.009(3)
C1 0.043(3) 0.037(3) 0.028(3) 0.000(2) 0.000(2) 0.002(2)
C9 0.054(4) 0.061(4) 0.038(3) -0.012(3) 0.003(3) -0.001(3)
C5 0.049(4) 0.056(3) 0.036(3) -0.008(3) -0.003(3) 0.000(3)
C11 0.042(4) 0.038(3) 0.037(3) -0.001(2) 0.000(3) 0.005(2)
C30 0.047(4) 0.033(3) 0.052(3) 0.003(2) -0.008(3) -0.003(3)
C18 0.053(4) 0.042(3) 0.033(3) 0.000(2) 0.002(3) -0.006(3)
O14 0.102(4) 0.091(3) 0.074(3) 0.035(3) 0.040(3) 0.015(3)
C36 0.051(4) 0.043(3) 0.045(3) 0.000(2) 0.005(3) -0.006(3)
C29 0.059(4) 0.036(3) 0.041(3) 0.002(2) 0.001(3) -0.001(3)
C35 0.049(4) 0.044(3) 0.064(4) -0.001(3) 0.000(3) -0.004(3)
C23 0.045(4) 0.059(4) 0.055(4) 0.010(3) -0.005(3) 0.008(3)
C37 0.059(4) 0.051(4) 0.030(3) -0.001(3) -0.004(3) 0.002(3)
C22 0.055(4) 0.067(4) 0.050(4) 0.009(3) -0.011(3) 0.004(3)
C28 0.065(4) 0.043(3) 0.046(3) 0.002(3) -0.001(3) 0.007(3)
C31 0.046(4) 0.035(3) 0.042(3) -0.006(2) 0.000(3) 0.005(3)
C20 0.047(4) 0.041(3) 0.034(3) 0.007(2) 0.001(2) -0.003(3)
C21 0.050(4) 0.047(3) 0.046(3) 0.002(2) -0.010(3) 0.005(3)
N5 0.0755(14) 0.0756(14) 0.0755(14) 0.00003(10) 0.00155(11) 0.00001(10)
C17 0.062(5) 0.093(5) 0.045(4) 0.000(3) -0.011(3) -0.028(4)
C32 0.055(4) 0.048(3) 0.056(4) -0.011(3) -0.004(3) 0.000(3)
C41 0.076(5) 0.068(4) 0.063(4) 0.011(3) 0.001(4) 0.003(4)
C39 0.056(4) 0.044(3) 0.048(3) -0.005(3) -0.014(3) 0.007(3)
O17 0.137(6) 0.106(5) 0.130(5) -0.004(4) 0.012(4) -0.007(4)
C14 0.041(4) 0.079(4) 0.047(3) 0.012(3) 0.000(3) 0.009(3)
C6 0.062(5) 0.080(4) 0.040(3) -0.017(3) -0.012(3) 0.004(4)
C16 0.043(5) 0.140(7) 0.054(4) 0.010(4) -0.013(3) -0.020(5)
C27 0.069(5) 0.055(4) 0.064(4) -0.005(3) -0.009(3) 0.014(3)
C33 0.070(5) 0.057(4) 0.060(4) -0.016(3) -0.013(4) -0.003(3)
C7 0.079(6) 0.105(5) 0.039(4) -0.028(3) -0.003(4) 0.002(4)
C15 0.046(5) 0.123(7) 0.059(4) 0.025(4) -0.006(3) -0.002(4)
C34 0.061(5) 0.064(4) 0.080(5) -0.003(4) -0.013(4) -0.012(4)
C26 0.101(7) 0.057(4) 0.083(5) -0.011(4) 0.000(5) 0.029(4)
C8 0.062(5) 0.084(5) 0.057(4) -0.020(3) 0.007(3) 0.005(4)
C38 0.161(8) 0.076(5) 0.034(3) 0.003(3) 0.014(4) 0.025(5)
C24 0.054(5) 0.078(5) 0.080(5) 0.006(4) -0.003(4) 0.024(4)
C25 0.085(6) 0.079(5) 0.095(6) -0.009(4) -0.001(5) 0.039(4)
C40 0.081(6) 0.068(5) 0.142(7) -0.017(5) -0.056(5) 0.004(4)
C42 0.155(11) 0.210(12) 0.114(7) 0.053(7) -0.058(7) -0.066(9)
C45 0.141(10) 0.268(14) 0.071(6) 0.060(7) 0.051(6) 0.041(9)
C43 0.230(16) 0.145(10) 0.118(9) 0.063(7) 0.045(10) -0.038(10)
C44 0.183(14) 0.163(11) 0.175(12) 0.028(8) 0.090(11) -0.037(10)

loop_
_atom_type_symbol
_atom_type_description
_atom_type_scat_dispersion_real
_atom_type_scat_dispersion_imag
_atom_type_scat_source
C C 0.0033 0.0016 'International Tables Vol C Tables 4.2.6.8 and 6.1.1.4'
H H 0.0000 0.0000 'International Tables Vol C Tables 4.2.6.8 and 6.1.1.4'
N N 0.0061 0.0033 'International Tables Vol C Tables 4.2.6.8 and 6.1.1.4'
O O 0.0106 0.0060 'International Tables Vol C Tables 4.2.6.8 and 6.1.1.4'
Co Co 0.3494 0.9721 'International Tables Vol C Tables 4.2.6.8 and 6.1.1.4'
Gd Gd -0.1653 3.9035 'International Tables Vol C Tables 4.2.6.8 and 6.1.1.4'

loop_
_geom_angle_atom_site_label_1
_geom_angle_atom_site_label_2
_geom_angle_atom_site_label_3
_geom_angle
_geom_angle_site_symmetry_1
_geom_angle_site_symmetry_3
O16 Gd1 O6 80.64(12) . .
O16 Gd1 O1 148.21(14) . .
O6 Gd1 O1 81.85(12) . .
O16 Gd1 O9 77.81(14) . .
O6 Gd1 O9 78.26(13) . .
O1 Gd1 O9 123.92(12) . .
O16 Gd1 O5 102.19(12) . .
O6 Gd1 O5 140.23(12) . .
O1 Gd1 O5 75.55(11) . .
O9 Gd1 O5 141.44(11) . .
O16 Gd1 O4 72.96(12) . .
O6 Gd1 O4 147.83(11) . .
O1 Gd1 O4 129.91(11) . .
O9 Gd1 O4 78.46(12) . .
O5 Gd1 O4 65.21(11) . .
O16 Gd1 O13 72.55(14) . .
O6 Gd1 O13 71.53(12) . .
O1 Gd1 O13 76.81(13) . .
O9 Gd1 O13 140.37(12) . .
O5 Gd1 O13 71.70(11) . .
O4 Gd1 O13 115.93(12) . .
O16 Gd1 O8 126.96(13) . .
O6 Gd1 O8 72.82(11) . .
O1 Gd1 O8 71.54(12) . .
O9 Gd1 O8 52.56(11) . .
O5 Gd1 O8 127.49(10) . .
O4 Gd1 O8 109.03(11) . .
O13 Gd1 O8 134.86(12) . .
O16 Gd1 O3 135.60(12) . .
O6 Gd1 O3 140.92(11) . .
O1 Gd1 O3 70.94(12) . .
O9 Gd1 O3 93.92(11) . .
O5 Gd1 O3 58.75(10) . .
O4 Gd1 O3 62.66(10) . .
O13 Gd1 O3 125.69(11) . .
O8 Gd1 O3 72.24(10) . .
O16 Gd1 C39 101.04(16) . .
O6 Gd1 C39 70.19(15) . .
O1 Gd1 C39 97.66(15) . .
O9 Gd1 C39 26.28(13) . .
O5 Gd1 C39 144.44(13) . .
O4 Gd1 C39 96.86(14) . .
O13 Gd1 C39 141.71(14) . .
O8 Gd1 C39 26.77(12) . .
O3 Gd1 C39 85.89(13) . .
O16 Gd1 Co1 102.44(10) . .
O6 Gd1 Co1 175.90(9) . .
O1 Gd1 Co1 94.18(9) . .
O9 Gd1 Co1 104.94(9) . .
O5 Gd1 Co1 36.77(8) . .
O4 Gd1 Co1 36.25(7) . .
O13 Gd1 Co1 106.67(8) . .
O8 Gd1 Co1 106.95(7) . .
O3 Gd1 Co1 37.17(7) . .
C39 Gd1 Co1 111.54(11) . .
O16 Gd1 Gd2 145.05(10) . 3_575
O6 Gd1 Gd2 120.68(9) . 3_575
O1 Gd1 Gd2 38.94(9) . 3_575
O9 Gd1 Gd2 130.49(8) . 3_575
O5 Gd1 Gd2 43.30(7) . 3_575
O4 Gd1 Gd2 91.38(7) . 3_575
O13 Gd1 Gd2 87.66(9) . 3_575
O8 Gd1 Gd2 87.42(7) . 3_575
O3 Gd1 Gd2 41.08(8) . 3_575
C39 Gd1 Gd2 111.93(11) . 3_575
Co1 Gd1 Gd2 55.308(16) . 3_575
O7 Gd2 O1 145.34(12) . 3_575
O7 Gd2 O1 77.54(12) . .
O1 Gd2 O1 67.88(14) 3_575 .
O7 Gd2 O8 75.95(12) . .
O1 Gd2 O8 94.81(12) 3_575 .
O1 Gd2 O8 71.69(13) . .
O7 Gd2 O3 98.88(12) . 3_575
O1 Gd2 O3 72.36(12) 3_575 3_575
O1 Gd2 O3 78.13(12) . 3_575
O8 Gd2 O3 149.80(11) . 3_575
O7 Gd2 O11 85.70(13) . .
O1 Gd2 O11 124.57(13) 3_575 .
O1 Gd2 O11 145.10(12) . .
O8 Gd2 O11 74.65(12) . .
O3 Gd2 O11 135.24(11) 3_575 .
O7 Gd2 O10 130.34(13) . .
O1 Gd2 O10 74.02(13) 3_575 .
O1 Gd2 O10 122.63(13) . .
O8 Gd2 O10 70.57(12) . .
O3 Gd2 O10 128.01(11) 3_575 .
O11 Gd2 O10 50.92(12) . .
O7 Gd2 O2 70.67(11) . 3_575
O1 Gd2 O2 128.25(11) 3_575 3_575
O1 Gd2 O2 124.81(12) . 3_575
O8 Gd2 O2 136.62(10) . 3_575
O3 Gd2 O2 64.18(10) 3_575 3_575
O11 Gd2 O2 75.96(11) . 3_575
O10 Gd2 O2 112.34(11) . 3_575
O7 Gd2 O5 131.08(11) . 3_575
O1 Gd2 O5 73.74(10) 3_575 3_575
O1 Gd2 O5 128.90(11) . 3_575
O8 Gd2 O5 145.15(11) . 3_575
O3 Gd2 O5 58.59(10) 3_575 3_575
O11 Gd2 O5 84.93(11) . 3_575
O10 Gd2 O5 74.62(11) . 3_575
O2 Gd2 O5 60.47(9) 3_575 3_575
O7 Gd2 N3 107.63(14) . .
O1 Gd2 N3 99.51(14) 3_575 .
O1 Gd2 N3 137.24(13) . .
O8 Gd2 N3 68.86(12) . .
O3 Gd2 N3 139.05(11) 3_575 .
O11 Gd2 N3 25.52(11) . .
O10 Gd2 N3 25.52(11) . .
O2 Gd2 N3 95.63(12) 3_575 .
O5 Gd2 N3 80.49(12) 3_575 .
O7 Gd2 Co1 98.94(9) . 3_575
O1 Gd2 Co1 92.96(9) 3_575 3_575
O1 Gd2 Co1 113.79(10) . 3_575
O8 Gd2 Co1 171.83(7) . 3_575
O3 Gd2 Co1 36.43(7) 3_575 3_575
O11 Gd2 Co1 98.81(9) . 3_575
O10 Gd2 Co1 109.33(9) . 3_575
O2 Gd2 Co1 35.41(7) 3_575 3_575
O5 Gd2 Co1 36.20(7) 3_575 3_575
N3 Gd2 Co1 107.34(9) . 3_575
O7 Gd2 Gd1 141.55(10) . 3_575
O1 Gd2 Gd1 38.88(9) 3_575 3_575
O1 Gd2 Gd1 88.70(9) . 3_575
O8 Gd2 Gd1 133.44(7) . 3_575
O3 Gd2 Gd1 42.81(7) 3_575 3_575
O11 Gd2 Gd1 121.87(8) . 3_575
O10 Gd2 Gd1 87.29(8) . 3_575
O2 Gd2 Gd1 89.38(7) 3_575 3_575
O5 Gd2 Gd1 41.34(7) 3_575 3_575
N3 Gd2 Gd1 106.75(9) . 3_575
Co1 Gd2 Gd1 54.149(13) 3_575 3_575
O2 Co1 O4 172.09(14) . .
O2 Co1 N2 96.36(16) . .
O4 Co1 N2 88.90(16) . .
O2 Co1 N1 90.02(15) . .
O4 Co1 N1 95.63(16) . .
N2 Co1 N1 92.89(17) . .
O2 Co1 O5 84.84(14) . .
O4 Co1 O5 88.88(14) . .
N2 Co1 O5 94.34(15) . .
N1 Co1 O5 171.54(15) . .
O2 Co1 O3 87.95(13) . .
O4 Co1 O3 86.17(13) . .
N2 Co1 O3 172.09(15) . .
N1 Co1 O3 93.74(15) . .
O5 Co1 O3 79.39(13) . .
O2 Co1 Gd1 121.26(10) . .
O4 Co1 Gd1 50.83(10) . .
N2 Co1 Gd1 119.54(12) . .
N1 Co1 Gd1 128.46(12) . .
O5 Co1 Gd1 50.43(9) . .
O3 Co1 Gd1 52.65(9) . .
O2 Co1 Gd2 51.06(9) . 3_575
O4 Co1 Gd2 121.08(10) . 3_575
N2 Co1 Gd2 129.97(14) . 3_575
N1 Co1 Gd2 119.50(12) . 3_575
O5 Co1 Gd2 52.14(9) . 3_575
O3 Co1 Gd2 49.07(10) . 3_575
Gd1 Co1 Gd2 70.542(15) . 3_575
Gd1 O1 Gd2 102.18(14) . 3_575
Gd1 O1 Gd2 109.98(16) . .
Gd2 O1 Gd2 112.12(14) 3_575 .
Gd1 O1 H1 104(4) . .
Gd2 O1 H1 121(4) 3_575 .
Gd2 O1 H1 107(4) . .
C18 O3 Co1 116.2(3) . .
C18 O3 Gd2 120.9(3) . 3_575
Co1 O3 Gd2 94.50(13) . 3_575
C18 O3 Gd1 130.1(3) . .
Co1 O3 Gd1 90.17(11) . .
Gd2 O3 Gd1 96.11(11) 3_575 .
C37 O7 Gd2 140.1(3) . .
C36 O5 Co1 116.9(3) . .
C36 O5 Gd1 123.3(3) . .
Co1 O5 Gd1 92.80(13) . .
C36 O5 Gd2 127.8(3) . 3_575
Co1 O5 Gd2 91.66(11) . 3_575
Gd1 O5 Gd2 95.36(10) . 3_575
C39 O9 Gd1 94.5(3) . .
N3 O11 Gd2 97.1(3) . .
C2 O2 Co1 123.2(3) . .
C2 O2 Gd2 142.1(3) . 3_575
Co1 O2 Gd2 93.53(11) . 3_575
C39 O8 Gd2 152.6(3) . .
C39 O8 Gd1 91.0(3) . .
Gd2 O8 Gd1 105.34(14) . .
C20 O4 Co1 123.1(3) . .
C20 O4 Gd1 143.5(3) . .
Co1 O4 Gd1 92.92(13) . .
N3 O10 Gd2 95.6(3) . .
N4 O13 Gd1 129.3(3) . .
C11 N1 C13 119.0(4) . .
C11 N1 Co1 123.5(4) . .
C13 N1 Co1 116.6(3) . .
C29 N2 C31 120.6(4) . .
C29 N2 Co1 123.3(4) . .
C31 N2 Co1 115.8(3) . .
C37 O6 Gd1 136.1(3) . .
C41 O16 Gd1 128.8(4) . .
O2 C2 C1 122.7(4) . .
O2 C2 C3 117.7(5) . .
C1 C2 C3 119.6(4) . .
C3 C4 C5 121.8(5) . .
C3 C4 H4 119.1 . .
C5 C4 H4 119.1 . .
C4 C3 C2 121.0(5) . .
C4 C3 H3 119.5 . .
C2 C3 H3 119.5 . .
C14 C13 C12 122.3(5) . .
C14 C13 N1 122.3(5) . .
C12 C13 N1 115.4(5) . .
O12 N3 O10 122.6(5) . .
O12 N3 O11 121.5(5) . .
O10 N3 O11 115.9(5) . .
O12 N3 Gd2 173.2(4) . .
O10 N3 Gd2 58.9(3) . .
O11 N3 Gd2 57.4(3) . .
C9 C10 C5 118.7(5) . .
C9 C10 C1 122.1(5) . .
C5 C10 C1 119.2(5) . .
C13 C12 C17 117.0(6) . .
C13 C12 C18 119.7(5) . .
C17 C12 C18 123.0(6) . .
O14 N4 O15 119.7(5) . .
O14 N4 O13 120.1(5) . .
O15 N4 O13 120.2(4) . .
C20 C19 C29 119.3(5) . .
C20 C19 C28 119.3(5) . .
C29 C19 C28 120.8(5) . .
C2 C1 C11 119.9(4) . .
C2 C1 C10 119.4(5) . .
C11 C1 C10 119.9(5) . .
C8 C9 C10 120.4(6) . .
C8 C9 H9 119.8 . .
C10 C9 H9 119.8 . .
C10 C5 C6 119.2(5) . .
C10 C5 C4 119.0(5) . .
C6 C5 C4 121.8(5) . .
N1 C11 C1 124.8(5) . .
N1 C11 H11 117.6 . .
C1 C11 H11 117.6 . .
C35 C30 C31 118.9(5) . .
C35 C30 C36 121.5(5) . .
C31 C30 C36 119.5(5) . .
O3 C18 C12 114.9(4) . .
O3 C18 H18A 108.6 . .
C12 C18 H18A 108.6 . .
O3 C18 H18B 108.6 . .
C12 C18 H18B 108.6 . .
H18A C18 H18B 107.5 . .
O5 C36 C30 114.2(4) . .
O5 C36 H36A 108.7 . .
C30 C36 H36A 108.7 . .
O5 C36 H36B 108.7 . .
C30 C36 H36B 108.7 . .
H36A C36 H36B 107.6 . .
N2 C29 C19 125.1(5) . .
N2 C29 H29 117.4 . .
C19 C29 H29 117.4 . .
C30 C35 C34 119.8(6) . .
C30 C35 H35 120.1 . .
C34 C35 H35 120.1 . .
C28 C23 C24 120.2(6) . .
C28 C23 C22 118.1(5) . .
C24 C23 C22 121.7(6) . .
O6 C37 O7 125.2(5) . .
O6 C37 C38 118.2(5) . .
O7 C37 C38 116.6(5) . .
C21 C22 C23 121.7(5) . .
C21 C22 H22 119.2 . .
C23 C22 H22 119.2 . .
C23 C28 C27 117.6(5) . .
C23 C28 C19 120.1(5) . .
C27 C28 C19 122.3(5) . .
C32 C31 C30 121.0(5) . .
C32 C31 N2 122.8(5) . .
C30 C31 N2 116.1(4) . .
O4 C20 C19 122.5(5) . .
O4 C20 C21 117.7(5) . .
C19 C20 C21 119.7(5) . .
C22 C21 C20 121.0(5) . .
C22 C21 H21 119.5 . .
C20 C21 H21 119.5 . .
C41 N5 C42 118.9(7) . .
C41 N5 C45 121.2(7) . .
C42 N5 C45 119.1(7) . .
C16 C17 C12 121.0(7) . .
C16 C17 H17 119.5 . .
C12 C17 H17 119.5 . .
C33 C32 C31 119.4(6) . .
C33 C32 H32 120.3 . .
C31 C32 H32 120.3 . .
O16 C41 N5 125.6(7) . .
O16 C41 H41 117.2 . .
N5 C41 H41 117.2 . .
O9 C39 O8 119.7(5) . .
O9 C39 C40 119.4(5) . .
O8 C39 C40 120.9(5) . .
O9 C39 Gd1 59.2(3) . .
O8 C39 Gd1 62.2(3) . .
C40 C39 Gd1 166.4(5) . .
C43 O17 H17A 109.5 . .
C15 C14 C13 119.2(6) . .
C15 C14 H14 120.4 . .
C13 C14 H14 120.4 . .
C7 C6 C5 120.4(6) . .
C7 C6 H6 119.8 . .
C5 C6 H6 119.8 . .
C17 C16 C15 121.1(7) . .
C17 C16 H16 119.4 . .
C15 C16 H16 119.4 . .
C26 C27 C28 120.2(6) . .
C26 C27 H27 119.9 . .
C28 C27 H27 119.9 . .
C34 C33 C32 120.4(6) . .
C34 C33 H33 119.8 . .
C32 C33 H33 119.8 . .
C6 C7 C8 120.7(6) . .
C6 C7 H7 119.6 . .
C8 C7 H7 119.6 . .
C14 C15 C16 119.3(7) . .
C14 C15 H15 120.3 . .
C16 C15 H15 120.3 . .
C33 C34 C35 120.4(6) . .
C33 C34 H34 119.8 . .
C35 C34 H34 119.8 . .
C25 C26 C27 121.4(6) . .
C25 C26 H26 119.3 . .
C27 C26 H26 119.3 . .
C7 C8 C9 120.6(6) . .
C7 C8 H8 119.7 . .
C9 C8 H8 119.7 . .
C37 C38 H38A 109.5 . .
C37 C38 H38B 109.5 . .
H38A C38 H38B 109.5 . .
C37 C38 H38C 109.5 . .
H38A C38 H38C 109.5 . .
H38B C38 H38C 109.5 . .
C25 C24 C23 121.0(7) . .
C25 C24 H24 119.5 . .
C23 C24 H24 119.5 . .
C24 C25 C26 119.6(7) . .
C24 C25 H25 120.2 . .
C26 C25 H25 120.2 . .
C39 C40 H40A 109.5 . .
C39 C40 H40B 109.5 . .
H40A C40 H40B 109.5 . .
C39 C40 H40C 109.5 . .
H40A C40 H40C 109.5 . .
H40B C40 H40C 109.5 . .
N5 C42 H42A 109.5 . .
N5 C42 H42B 109.5 . .
H42A C42 H42B 109.5 . .
N5 C42 H42C 109.5 . .
H42A C42 H42C 109.5 . .
H42B C42 H42C 109.5 . .
N5 C45 H45A 109.5 . .
N5 C45 H45B 109.5 . .
H45A C45 H45B 109.5 . .
N5 C45 H45C 109.5 . .
H45A C45 H45C 109.5 . .
H45B C45 H45C 109.5 . .
C44 C43 O17 116.8(10) . .
C44 C43 H43A 108.1 . .
O17 C43 H43A 108.1 . .
C44 C43 H43B 108.1 . .
O17 C43 H43B 108.1 . .
H43A C43 H43B 107.3 . .
C43 C44 H44A 109.5 . .
C43 C44 H44B 109.5 . .
H44A C44 H44B 109.5 . .
C43 C44 H44C 109.5 . .
H44A C44 H44C 109.5 . .
H44B C44 H44C 109.5 . .

loop_
_geom_bond_atom_site_label_1
_geom_bond_atom_site_label_2
_geom_bond_distance
_geom_bond_site_symmetry_2
Gd1 O16 2.355(4) .
Gd1 O6 2.383(3) .
Gd1 O1 2.389(4) .
Gd1 O9 2.440(4) .
Gd1 O5 2.468(3) .
Gd1 O4 2.483(3) .
Gd1 O13 2.505(4) .
Gd1 O8 2.505(3) .
Gd1 O3 2.543(3) .
Gd1 C39 2.832(6) .
Gd1 Co1 3.1985(8) .
Gd1 Gd2 3.7207(6) 3_575
Gd2 O7 2.335(3) .
Gd2 O1 2.392(4) 3_575
Gd2 O1 2.430(3) .
Gd2 O8 2.458(3) .
Gd2 O3 2.459(3) 3_575
Gd2 O11 2.490(4) .
Gd2 O10 2.524(4) .
Gd2 O2 2.528(3) 3_575
Gd2 O5 2.563(3) 3_575
Gd2 N3 2.934(5) .
Gd2 Co1 3.2445(8) 3_575
Gd2 Gd1 3.7207(6) 3_575
Co1 O2 1.884(3) .
Co1 O4 1.894(3) .
Co1 N2 1.902(4) .
Co1 N1 1.903(4) .
Co1 O5 1.917(3) .
Co1 O3 1.933(3) .
Co1 Gd2 3.2445(8) 3_575
O1 Gd2 2.392(4) 3_575
O1 H1 0.71(4) .
O3 C18 1.433(6) .
O3 Gd2 2.459(3) 3_575
O7 C37 1.266(6) .
O5 C36 1.432(6) .
O5 Gd2 2.563(3) 3_575
O9 C39 1.258(6) .
O11 N3 1.274(5) .
O2 C2 1.331(5) .
O2 Gd2 2.528(3) 3_575
O8 C39 1.275(6) .
O4 C20 1.327(6) .
O10 N3 1.270(5) .
O13 N4 1.252(5) .
N1 C11 1.307(5) .
N1 C13 1.433(7) .
N2 C29 1.299(6) .
N2 C31 1.429(6) .
O6 C37 1.256(6) .
O16 C41 1.213(6) .
O15 N4 1.251(5) .
C2 C1 1.404(7) .
C2 C3 1.421(7) .
C4 C3 1.350(6) .
C4 C5 1.425(7) .
C4 H4 0.9300 .
C3 H3 0.9300 .
C13 C14 1.382(7) .
C13 C12 1.394(7) .
N3 O12 1.218(6) .
C10 C9 1.403(7) .
C10 C5 1.411(7) .
C10 C1 1.456(6) .
C12 C17 1.399(8) .
C12 C18 1.509(7) .
N4 O14 1.237(5) .
C19 C20 1.394(7) .
C19 C29 1.435(7) .
C19 C28 1.453(7) .
C1 C11 1.434(7) .
C9 C8 1.384(7) .
C9 H9 0.9300 .
C5 C6 1.416(7) .
C11 H11 0.9300 .
C30 C35 1.386(7) .
C30 C31 1.394(7) .
C30 C36 1.534(7) .
C18 H18A 0.9700 .
C18 H18B 0.9700 .
C36 H36A 0.9700 .
C36 H36B 0.9700 .
C29 H29 0.9300 .
C35 C34 1.399(8) .
C35 H35 0.9300 .
C23 C28 1.404(8) .
C23 C24 1.415(8) .
C23 C22 1.433(8) .
C37 C38 1.520(7) .
C22 C21 1.358(7) .
C22 H22 0.9300 .
C28 C27 1.426(7) .
C31 C32 1.386(7) .
C20 C21 1.416(7) .
C21 H21 0.9300 .
N5 C41 1.334(8) .
N5 C42 1.404(10) .
N5 C45 1.440(8) .
C17 C16 1.362(9) .
C17 H17 0.9300 .
C32 C33 1.378(8) .
C32 H32 0.9300 .
C41 H41 0.9300 .
C39 C40 1.499(8) .
O17 C43 1.427(11) .
O17 H17A 0.8200 .
C14 C15 1.380(8) .
C14 H14 0.9300 .
C6 C7 1.362(8) .
C6 H6 0.9300 .
C16 C15 1.389(10) .
C16 H16 0.9300 .
C27 C26 1.384(8) .
C27 H27 0.9300 .
C33 C34 1.371(9) .
C33 H33 0.9300 .
C7 C8 1.373(8) .
C7 H7 0.9300 .
C15 H15 0.9300 .
C34 H34 0.9300 .
C26 C25 1.385(9) .
C26 H26 0.9300 .
C8 H8 0.9300 .
C38 H38A 0.9600 .
C38 H38B 0.9600 .
C38 H38C 0.9600 .
C24 C25 1.361(9) .
C24 H24 0.9300 .
C25 H25 0.9300 .
C40 H40A 0.9600 .
C40 H40B 0.9600 .
C40 H40C 0.9600 .
C42 H42A 0.9600 .
C42 H42B 0.9600 .
C42 H42C 0.9600 .
C45 H45A 0.9600 .
C45 H45B 0.9600 .
C45 H45C 0.9600 .
C43 C44 1.427(15) .
C43 H43A 0.9700 .
C43 H43B 0.9700 .
C44 H44A 0.9600 .
C44 H44B 0.9600 .
C44 H44C 0.9600 .

loop_
_geom_torsion_atom_site_label_1
_geom_torsion_atom_site_label_2
_geom_torsion_atom_site_label_3
_geom_torsion_atom_site_label_4
_geom_torsion
_geom_torsion_site_symmetry_1
_geom_torsion_site_symmetry_2
_geom_torsion_site_symmetry_3
_geom_torsion_site_symmetry_4
N2 Co1 O2 C2 -51.9(4) . . . .
N1 Co1 O2 C2 41.0(4) . . . .
O5 Co1 O2 C2 -145.7(4) . . . .
O3 Co1 O2 C2 134.8(4) . . . .
Gd1 Co1 O2 C2 177.7(3) . . . .
Gd2 Co1 O2 C2 170.3(4) 3_575 . . .
N2 Co1 O2 Gd2 137.82(15) . . . 3_575
N1 Co1 O2 Gd2 -129.27(14) . . . 3_575
O5 Co1 O2 Gd2 44.01(12) . . . 3_575
O3 Co1 O2 Gd2 -35.52(13) . . . 3_575
Gd1 Co1 O2 Gd2 7.43(15) . . . 3_575
N2 Co1 O4 C20 42.9(4) . . . .
N1 Co1 O4 C20 -49.9(4) . . . .
O5 Co1 O4 C20 137.3(4) . . . .
O3 Co1 O4 C20 -143.3(4) . . . .
Gd1 Co1 O4 C20 173.6(4) . . . .
Gd2 Co1 O4 C20 -179.5(3) 3_575 . . .
N2 Co1 O4 Gd1 -130.67(15) . . . .
N1 Co1 O4 Gd1 136.53(14) . . . .
O5 Co1 O4 Gd1 -36.30(12) . . . .
O3 Co1 O4 Gd1 43.15(12) . . . .
Gd2 Co1 O4 Gd1 6.95(15) 3_575 . . .
Co1 O2 C2 C1 -26.7(6) . . . .
Gd2 O2 C2 C1 137.3(4) 3_575 . . .
Co1 O2 C2 C3 154.9(4) . . . .
Gd2 O2 C2 C3 -41.1(7) 3_575 . . .
C5 C4 C3 C2 -0.3(9) . . . .
O2 C2 C3 C4 179.8(5) . . . .
C1 C2 C3 C4 1.4(8) . . . .
C11 N1 C13 C14 -63.3(6) . . . .
Co1 N1 C13 C14 126.9(4) . . . .
C11 N1 C13 C12 118.1(5) . . . .
Co1 N1 C13 C12 -51.7(5) . . . .
Gd2 O10 N3 O12 172.2(5) . . . .
Gd2 O10 N3 O11 -7.2(4) . . . .
Gd2 O11 N3 O12 -172.1(5) . . . .
Gd2 O11 N3 O10 7.3(4) . . . .
C14 C13 C12 C17 2.7(7) . . . .
N1 C13 C12 C17 -178.7(4) . . . .
C14 C13 C12 C18 177.0(5) . . . .
N1 C13 C12 C18 -4.4(7) . . . .
Gd1 O13 N4 O14 -129.8(5) . . . .
Gd1 O13 N4 O15 48.9(7) . . . .
O2 C2 C1 C11 -10.4(7) . . . .
C3 C2 C1 C11 167.9(5) . . . .
O2 C2 C1 C10 -179.8(4) . . . .
C3 C2 C1 C10 -1.5(7) . . . .
C9 C10 C1 C2 -179.6(5) . . . .
C5 C10 C1 C2 0.5(7) . . . .
C9 C10 C1 C11 11.0(7) . . . .
C5 C10 C1 C11 -168.9(5) . . . .
C5 C10 C9 C8 1.2(8) . . . .
C1 C10 C9 C8 -178.7(5) . . . .
C9 C10 C5 C6 -0.5(8) . . . .
C1 C10 C5 C6 179.3(5) . . . .
C9 C10 C5 C4 -179.4(5) . . . .
C1 C10 C5 C4 0.5(8) . . . .
C3 C4 C5 C10 -0.6(8) . . . .
C3 C4 C5 C6 -179.4(5) . . . .
C13 N1 C11 C1 -162.4(5) . . . .
Co1 N1 C11 C1 6.7(7) . . . .
C2 C1 C11 N1 21.1(7) . . . .
C10 C1 C11 N1 -169.5(4) . . . .
Co1 O3 C18 C12 -46.5(5) . . . .
Gd2 O3 C18 C12 -159.9(3) 3_575 . . .
Gd1 O3 C18 C12 68.3(5) . . . .
C13 C12 C18 O3 58.2(6) . . . .
C17 C12 C18 O3 -127.9(5) . . . .
Co1 O5 C36 C30 -43.1(5) . . . .
Gd1 O5 C36 C30 -156.7(3) . . . .
Gd2 O5 C36 C30 72.7(5) 3_575 . . .
C35 C30 C36 O5 -125.5(5) . . . .
C31 C30 C36 O5 58.7(6) . . . .
C31 N2 C29 C19 -165.5(5) . . . .
Co1 N2 C29 C19 8.2(7) . . . .
C20 C19 C29 N2 22.0(8) . . . .
C28 C19 C29 N2 -167.0(5) . . . .
C31 C30 C35 C34 0.2(8) . . . .
C36 C30 C35 C34 -175.6(5) . . . .
Gd1 O6 C37 O7 -11.6(10) . . . .
Gd1 O6 C37 C38 168.1(5) . . . .
Gd2 O7 C37 O6 -3.5(10) . . . .
Gd2 O7 C37 C38 176.8(5) . . . .
C28 C23 C22 C21 -0.5(9) . . . .
C24 C23 C22 C21 179.7(6) . . . .
C24 C23 C28 C27 -0.4(9) . . . .
C22 C23 C28 C27 179.9(5) . . . .
C24 C23 C28 C19 178.0(5) . . . .
C22 C23 C28 C19 -1.8(8) . . . .
C20 C19 C28 C23 4.0(8) . . . .
C29 C19 C28 C23 -167.0(5) . . . .
C20 C19 C28 C27 -177.8(5) . . . .
C29 C19 C28 C27 11.2(8) . . . .
C35 C30 C31 C32 0.6(8) . . . .
C36 C30 C31 C32 176.5(5) . . . .
C35 C30 C31 N2 176.6(4) . . . .
C36 C30 C31 N2 -7.5(7) . . . .
C29 N2 C31 C32 -59.6(7) . . . .
Co1 N2 C31 C32 126.3(4) . . . .
C29 N2 C31 C30 124.4(5) . . . .
Co1 N2 C31 C30 -49.7(5) . . . .
Co1 O4 C20 C19 -27.1(7) . . . .
Gd1 O4 C20 C19 142.1(4) . . . .
Co1 O4 C20 C21 153.8(4) . . . .
Gd1 O4 C20 C21 -37.0(8) . . . .
C29 C19 C20 O4 -11.8(7) . . . .
C28 C19 C20 O4 177.1(5) . . . .
C29 C19 C20 C21 167.3(5) . . . .
C28 C19 C20 C21 -3.8(7) . . . .
C23 C22 C21 C20 0.7(9) . . . .
O4 C20 C21 C22 -179.4(5) . . . .
C19 C20 C21 C22 1.5(8) . . . .
C13 C12 C17 C16 -1.7(8) . . . .
C18 C12 C17 C16 -175.7(5) . . . .
C30 C31 C32 C33 -2.0(8) . . . .
N2 C31 C32 C33 -177.8(5) . . . .
Gd1 O16 C41 N5 -103.5(7) . . . .
C42 N5 C41 O16 3.4(11) . . . .
C45 N5 C41 O16 173.5(7) . . . .
Gd1 O9 C39 O8 -15.2(5) . . . .
Gd1 O9 C39 C40 164.3(6) . . . .
Gd2 O8 C39 O9 142.3(5) . . . .
Gd1 O8 C39 O9 14.8(5) . . . .
Gd2 O8 C39 C40 -37.3(11) . . . .
Gd1 O8 C39 C40 -164.8(6) . . . .
Gd2 O8 C39 Gd1 127.5(8) . . . .
C12 C13 C14 C15 -1.3(8) . . . .
N1 C13 C14 C15 -179.8(5) . . . .
C10 C5 C6 C7 -0.3(9) . . . .
C4 C5 C6 C7 178.5(6) . . . .
C12 C17 C16 C15 -0.7(10) . . . .
C23 C28 C27 C26 0.4(9) . . . .
C19 C28 C27 C26 -177.9(6) . . . .
C31 C32 C33 C34 2.7(9) . . . .
C5 C6 C7 C8 0.6(11) . . . .
C13 C14 C15 C16 -1.2(9) . . . .
C17 C16 C15 C14 2.2(10) . . . .
C32 C33 C34 C35 -2.0(10) . . . .
C30 C35 C34 C33 0.5(9) . . . .
C28 C27 C26 C25 -0.1(11) . . . .
C6 C7 C8 C9 0.1(11) . . . .
C10 C9 C8 C7 -1.0(9) . . . .
C28 C23 C24 C25 0.1(10) . . . .
C22 C23 C24 C25 179.8(7) . . . .
C23 C24 C25 C26 0.2(11) . . . .
C27 C26 C25 C24 -0.2(12) . . . .
